data_2002115
loop_
_publ_author_name
'Waburg, M'
'M, ller-Buschbaum H K'

_publ_section_title
;
Kristallchemische Untersuchungen an den Phasen: (I) Zn (V.~12~
Nb~.88~)~2~ O~6~, (II) Zn (V.~28~ Ta~.72~)~2~ O~6~ und (III) Zn
(Nb~.58~ Ta~.42~)~2~ O~6~
;
_journal_name_full
;
Zeitschrift fuer Anorganische und Allgemeine Chemie
;
_journal_page_first 31
_journal_page_last 36
_journal_paper_doi 10.1002/zaac.19865421106
_journal_volume 542
_journal_year 1986
_chemical_formula_structural 'Zn (V.12 Nb.88)2 O6'
_chemical_formula_sum 'Nb1.76 O6 V0.24 Zn'
_chemical_name_systematic 'Zinc vanadium niobium oxide (1/.24/1.76/6)'
_space_group_IT_number 60
_symmetry_cell_setting orthorhombic
_symmetry_Int_Tables_number 60
_symmetry_space_group_name_Hall '-P 2n 2ab'
_symmetry_space_group_name_H-M 'P b c n'
_cell_angle_alpha 90
_cell_angle_beta 90
_cell_angle_gamma 90
_cell_formula_units_Z 4
_cell_length_a 14.113(2)
_cell_length_b 5.693(1)
_cell_length_c 5.025(1)
_cell_volume 403.7
_refine_ls_R_factor_all 0.086
_cod_original_formula_sum 'Nb1.76 O6 V.24 Zn'
_cod_database_code 2002115

loop_
_symmetry_equiv_pos_as_xyz
x,y,z
1/2-x,1/2-y,1/2+z
1/2+x,1/2-y,-z
-x,y,1/2-z
-x,-y,-z
1/2+x,1/2+y,1/2-z
1/2-x,1/2+y,z
x,-y,1/2+z

loop_
_atom_site_label
_atom_site_type_symbol
_atom_site_symmetry_multiplicity
_atom_site_Wyckoff_symbol
_atom_site_fract_x
_atom_site_fract_y
_atom_site_fract_z
_atom_site_occupancy
_atom_site_attached_hydrogens
_atom_site_calc_flag
Zn1 Zn2+ 4 c 0. 0.3258(5) 0.25 1. 0 d
V1 V5+ 8 d 0.1614(1) 0.1813(2) 0.7573(3) 0.12 0 d
Nb1 Nb5+ 8 d 0.1614(1) 0.1813(2) 0.7573(3) 0.88 0 d
O1 O2- 8 d 0.095(1) 0.109(2) 0.075(2) 1. 0 d
O2 O2- 8 d 0.422(1) 0.120(2) 0.087(3) 1. 0 d
O3 O2- 8 d 0.756(1) 0.119(2) 0.077(2) 1. 0 d

loop_
_atom_type_symbol
_atom_type_oxidation_number
Zn2+ 2.000
V5+ 5.000
Nb5+ 5.000
O2- -2.000
